data_7232840
loop_
_publ_author_name
'Yunis, Ruhamah'
'Hollenkamp, Anthony F.'
'Forsyth, Craig'
'Doherty, Cara M.'
'Al-Masri, Danah'
'Pringle, Jennifer M.'

_publ_section_title
;
 Organic salts utilising the hexamethylguanidinium cation: the influence
 of the anion on the structural, physical and thermal properties
;
_journal_name_full 'Physical Chemistry Chemical Physics'
_journal_paper_doi 10.1039/C9CP01740B
_journal_year 2019
_chemical_formula_moiety 'C7 H18 N3, B F4'
_chemical_formula_sum 'C7 H18 B F4 N3'
_chemical_formula_weight 231.05
_space_group_crystal_system cubic
_space_group_IT_number 202
_space_group_name_Hall '-F 2 2 3'
_space_group_name_H-M_alt 'F m -3'
_symmetry_space_group_name_Hall '-F 2 2 3'
_symmetry_space_group_name_H-M 'F m -3'
_atom_sites_solution_hydrogens geom
_audit_creation_method SHELXL-2018/3
_audit_update_record
;
2019-03-20 deposited with the CCDC.    2019-05-20 downloaded from the CCDC.
;
_cell_angle_alpha 90
_cell_angle_beta 90
_cell_angle_gamma 90
_cell_formula_units_Z 4
_cell_length_a 10.877(13)
_cell_length_b 10.877(13)
_cell_length_c 10.877(13)
_cell_measurement_reflns_used 91
_cell_measurement_temperature 243(2)
_cell_measurement_theta_max 19.85
_cell_measurement_theta_min 3.24
_cell_volume 1287(3)
_computing_cell_refinement 'Bruker Apex 2 v2014.7-1 (Bruker AXS, 2014)'
_computing_data_collection 'Bruker Apex 2 v2014.7-1 (Bruker AXS, 2014)'
_computing_data_reduction 'Bruker Apex 2 v2014.7-1 (Bruker AXS, 2014)'
_computing_structure_refinement 'SHELXL-2018/3 (Sheldrick, 2018)'
_computing_structure_solution 'SHEXLS-2018/3 (Sheldrick, 2018)'
_diffrn_ambient_temperature 243(2)
_diffrn_measured_fraction_theta_full 0.992
_diffrn_measured_fraction_theta_max 0.994
_diffrn_measurement_device_type 'Bruker APEX II CCD'
_diffrn_measurement_method '\f and \w scans'
_diffrn_radiation_type MoK\a
_diffrn_radiation_wavelength 0.71073
_diffrn_reflns_av_R_equivalents 0.0316
_diffrn_reflns_av_unetI/netI 0.0292
_diffrn_reflns_Laue_measured_fraction_full 0.992
_diffrn_reflns_Laue_measured_fraction_max 0.994
_diffrn_reflns_limit_h_max 15
_diffrn_reflns_limit_h_min -2
_diffrn_reflns_limit_k_max 11
_diffrn_reflns_limit_k_min -8
_diffrn_reflns_limit_l_max 13
_diffrn_reflns_limit_l_min -4
_diffrn_reflns_number 563
_diffrn_reflns_point_group_measured_fraction_full 0.992
_diffrn_reflns_point_group_measured_fraction_max 0.994
_diffrn_reflns_theta_full 25.242
_diffrn_reflns_theta_max 29.488
_diffrn_reflns_theta_min 3.244
_diffrn_source 'fine focus sealed tube'
_exptl_absorpt_coefficient_mu 0.113
_exptl_absorpt_correction_T_max 0.7459
_exptl_absorpt_correction_T_min 0.4367
_exptl_absorpt_correction_type multi-scan
_exptl_absorpt_process_details 'SADABS-2014/3 (Bruker AXS, 2014)'
_exptl_crystal_colour colourless
_exptl_crystal_density_diffrn 1.193
_exptl_crystal_description block
_exptl_crystal_F_000 488
_exptl_crystal_size_max 0.25
_exptl_crystal_size_mid 0.25
_exptl_crystal_size_min 0.25
_refine_diff_density_max 0.065
_refine_diff_density_min -0.047
_refine_diff_density_rms 0.014
_refine_ls_extinction_method none
_refine_ls_goodness_of_fit_ref 0.998
_refine_ls_hydrogen_treatment constr
_refine_ls_matrix_type full
_refine_ls_number_parameters 26
_refine_ls_number_reflns 180
_refine_ls_number_restraints 7
_refine_ls_restrained_S_all 0.996
_refine_ls_R_factor_all 0.1168
_refine_ls_R_factor_gt 0.0450
_refine_ls_shift/su_max 0.000
_refine_ls_shift/su_mean 0.000
_refine_ls_structure_factor_coef Fsqd
_refine_ls_weighting_details 'w=1/[\s^2^(Fo^2^)+(0.1034P)^2^+0.0224P] where P=(Fo^2^+2Fc^2^)/3'
_refine_ls_weighting_scheme calc
_refine_ls_wR_factor_gt 0.1502
_refine_ls_wR_factor_ref 0.1922
_reflns_Friedel_coverage 0.000
_reflns_number_gt 74
_reflns_number_total 180
_reflns_threshold_expression 'I > 2\s(I)'
_cod_data_source_file c9cp01740b2.cif
_cod_data_source_block MX47_18
_cod_original_cell_volume 1287(5)
_cod_database_code 7232840
_shelx_shelxl_version_number 2018/3
_shelx_space_group_comment
;
The symmetry employed for this shelxl refinement is uniquely defined
by the following loop, which should always be used as a source of
symmetry information in preference to the above space-group names.
They are only intended as comments.
;

loop_
_space_group_symop_operation_xyz
'x, y, z'
'z, x, y'
'y, z, x'
'-y, -z, x'
'z, -x, -y'
'-y, z, -x'
'-z, -x, y'
'-z, x, -y'
'y, -z, -x'
'-x, -y, z'
'x, -y, -z'
'-x, y, -z'
'x, y+1/2, z+1/2'
'z, x+1/2, y+1/2'
'y, z+1/2, x+1/2'
'-y, -z+1/2, x+1/2'
'z, -x+1/2, -y+1/2'
'-y, z+1/2, -x+1/2'
'-z, -x+1/2, y+1/2'
'-z, x+1/2, -y+1/2'
'y, -z+1/2, -x+1/2'
'-x, -y+1/2, z+1/2'
'x, -y+1/2, -z+1/2'
'-x, y+1/2, -z+1/2'
'x+1/2, y, z+1/2'
'z+1/2, x, y+1/2'
'y+1/2, z, x+1/2'
'-y+1/2, -z, x+1/2'
'z+1/2, -x, -y+1/2'
'-y+1/2, z, -x+1/2'
'-z+1/2, -x, y+1/2'
'-z+1/2, x, -y+1/2'
'y+1/2, -z, -x+1/2'
'-x+1/2, -y, z+1/2'
'x+1/2, -y, -z+1/2'
'-x+1/2, y, -z+1/2'
'x+1/2, y+1/2, z'
'z+1/2, x+1/2, y'
'y+1/2, z+1/2, x'
'-y+1/2, -z+1/2, x'
'z+1/2, -x+1/2, -y'
'-y+1/2, z+1/2, -x'
'-z+1/2, -x+1/2, y'
'-z+1/2, x+1/2, -y'
'y+1/2, -z+1/2, -x'
'-x+1/2, -y+1/2, z'
'x+1/2, -y+1/2, -z'
'-x+1/2, y+1/2, -z'
'-x, -y, -z'
'-z, -x, -y'
'-y, -z, -x'
'y, z, -x'
'-z, x, y'
'y, -z, x'
'z, x, -y'
'z, -x, y'
'-y, z, x'
'x, y, -z'
'-x, y, z'
'x, -y, z'
'-x, -y+1/2, -z+1/2'
'-z, -x+1/2, -y+1/2'
'-y, -z+1/2, -x+1/2'
'y, z+1/2, -x+1/2'
'-z, x+1/2, y+1/2'
'y, -z+1/2, x+1/2'
'z, x+1/2, -y+1/2'
'z, -x+1/2, y+1/2'
'-y, z+1/2, x+1/2'
'x, y+1/2, -z+1/2'
'-x, y+1/2, z+1/2'
'x, -y+1/2, z+1/2'
'-x+1/2, -y, -z+1/2'
'-z+1/2, -x, -y+1/2'
'-y+1/2, -z, -x+1/2'
'y+1/2, z, -x+1/2'
'-z+1/2, x, y+1/2'
'y+1/2, -z, x+1/2'
'z+1/2, x, -y+1/2'
'z+1/2, -x, y+1/2'
'-y+1/2, z, x+1/2'
'x+1/2, y, -z+1/2'
'-x+1/2, y, z+1/2'
'x+1/2, -y, z+1/2'
'-x+1/2, -y+1/2, -z'
'-z+1/2, -x+1/2, -y'
'-y+1/2, -z+1/2, -x'
'y+1/2, z+1/2, -x'
'-z+1/2, x+1/2, y'
'y+1/2, -z+1/2, x'
'z+1/2, x+1/2, -y'
'z+1/2, -x+1/2, y'
'-y+1/2, z+1/2, x'
'x+1/2, y+1/2, -z'
'-x+1/2, y+1/2, z'
'x+1/2, -y+1/2, z'

loop_
_atom_site_label
_atom_site_type_symbol
_atom_site_fract_x
_atom_site_fract_y
_atom_site_fract_z
_atom_site_U_iso_or_equiv
_atom_site_adp_type
_atom_site_occupancy
_atom_site_site_symmetry_order
_atom_site_calc_flag
_atom_site_refinement_flags_posn
_atom_site_refinement_flags_adp
_atom_site_refinement_flags_occupancy
_atom_site_disorder_assembly
_atom_site_disorder_group
C1 C 0.500000 0.000000 0.000000 0.080(2) Uani 1 24 d S T P . .
C2 C 0.3917(18) 0.151(2) 0.128(2) 0.107(7) Uani 0.25 1 d D U P A -1
H2A H 0.321340 0.123448 0.080378 0.160 Uiso 0.25 1 calc R U P A -1
H2B H 0.403075 0.238547 0.116142 0.160 Uiso 0.25 1 calc R U P A -1
H2C H 0.377827 0.133881 0.214198 0.160 Uiso 0.25 1 calc R U P A -1
F1 F 0.000000 0.0678(19) 0.0965(18) 0.219(7) Uani 0.3333 2 d S T P . .
B1 B 0.000000 0.000000 0.000000 0.098(2) Uani 1 24 d S T P . .
N1 N 0.500000 0.0866(17) 0.0871(19) 0.100(2) Uani 0.25 2 d DS T P . .

loop_
_atom_site_aniso_label
_atom_site_aniso_U_11
_atom_site_aniso_U_22
_atom_site_aniso_U_33
_atom_site_aniso_U_23
_atom_site_aniso_U_13
_atom_site_aniso_U_12
C1 0.080(2) 0.080(2) 0.080(2) 0.000 0.000 0.000
C2 0.112(9) 0.108(9) 0.100(9) -0.003(6) 0.016(6) 0.017(7)
F1 0.249(8) 0.27(2) 0.139(4) -0.098(9) 0.000 0.000
B1 0.098(2) 0.098(2) 0.098(2) 0.000 0.000 0.000
N1 0.101(3) 0.091(13) 0.109(15) -0.017(3) 0.000 0.000

loop_
_atom_type_symbol
_atom_type_description
_atom_type_scat_dispersion_real
_atom_type_scat_dispersion_imag
_atom_type_scat_source
C C 0.0033 0.0016 'International Tables Vol C Tables 4.2.6.8 and 6.1.1.4'
H H 0.0000 0.0000 'International Tables Vol C Tables 4.2.6.8 and 6.1.1.4'
B B 0.0013 0.0007 'International Tables Vol C Tables 4.2.6.8 and 6.1.1.4'
N N 0.0061 0.0033 'International Tables Vol C Tables 4.2.6.8 and 6.1.1.4'
F F 0.0171 0.0103 'International Tables Vol C Tables 4.2.6.8 and 6.1.1.4'

loop_
_geom_angle_atom_site_label_1
_geom_angle_atom_site_label_2
_geom_angle_atom_site_label_3
_geom_angle
_geom_angle_site_symmetry_1
_geom_angle_site_symmetry_3
N1 C1 N1 180.0(5) 75 27_554
N1 C1 N1 60.000(7) 75 86
N1 C1 N1 120.000(7) 27_554 86
N1 C1 N1 120.000(8) 75 38_545
N1 C1 N1 60.000(8) 27_554 38_545
N1 C1 N1 180.0(5) 86 38_545
N1 C1 N1 60.000(7) 75 49_655
N1 C1 N1 120.000(7) 27_554 49_655
N1 C1 N1 60.000(8) 86 49_655
N1 C1 N1 120.000(7) 38_545 49_655
N1 C1 N1 120.000(7) 75 58
N1 C1 N1 60.000(7) 27_554 58
N1 C1 N1 60.000(7) 86 58
N1 C1 N1 120.000(7) 38_545 58
N1 C1 N1 90(2) 49_655 58
N1 C1 N1 60.000(7) 75 10_655
N1 C1 N1 120.000(7) 27_554 10_655
N1 C1 N1 120.000(7) 86 10_655
N1 C1 N1 60.000(7) 38_545 10_655
N1 C1 N1 90(2) 49_655 10_655
N1 C1 N1 180.0(5) 58 10_655
N1 C1 N1 120.000(7) 75 41
N1 C1 N1 60.000(7) 27_554 41
N1 C1 N1 90(2) 86 41
N1 C1 N1 90(2) 38_545 41
N1 C1 N1 60.000(7) 49_655 41
N1 C1 N1 60.000(8) 58 41
N1 C1 N1 120.000(7) 10_655 41
N1 C1 N1 60.000(7) 75 89_545
N1 C1 N1 120.000(7) 27_554 89_545
N1 C1 N1 90(2) 86 89_545
N1 C1 N1 90(2) 38_545 89_545
N1 C1 N1 120.000(7) 49_655 89_545
N1 C1 N1 120.000(7) 58 89_545
N1 C1 N1 60.000(7) 10_655 89_545
N1 C1 N1 180.0(5) 41 89_545
N1 C1 N1 90(2) 75 30
N1 C1 N1 90(2) 27_554 30
N1 C1 N1 60.000(7) 86 30
N1 C1 N1 120.000(7) 38_545 30
N1 C1 N1 120.000(7) 49_655 30
N1 C1 N1 60.000(7) 58 30
N1 C1 N1 120.000(7) 10_655 30
N1 C1 N1 120.000(7) 41 30
N1 C1 N1 60.000(7) 89_545 30
N1 C1 N1 90(2) 75 78_554
N1 C1 N1 90(2) 27_554 78_554
N1 C1 N1 120.000(7) 86 78_554
N1 C1 N1 60.000(7) 38_545 78_554
N1 C1 N1 60.000(7) 49_655 78_554
N1 C1 N1 120.000(7) 58 78_554
N1 C1 N1 60.000(7) 10_655 78_554
N1 C1 N1 60.000(7) 41 78_554
N1 C1 N1 120.000(7) 89_545 78_554
N1 C1 N1 180.0(5) 30 78_554
N1 C1 N1 120.000(7) 75 .
N1 C1 N1 60.000(7) 27_554 .
N1 C1 N1 120.000(8) 86 .
N1 C1 N1 60.000(7) 38_545 .
N1 C1 N1 180.0(5) 49_655 .
N1 C1 N1 90(2) 58 .
N1 C1 N1 90(2) 10_655 .
N1 C1 N1 120.000(7) 41 .
N1 C1 N1 60.000(8) 89_545 .
N1 C1 N1 60.000(7) 30 .
N1 C1 N1 120.000(7) 78_554 .
B1 F1 F1 59.0(2) . 53
B1 F1 F1 59.0(2) . 2
F1 F1 F1 105.3(12) 53 2
B1 F1 F1 59.0(2) . 6
F1 F1 F1 60.001(1) 53 6
F1 F1 F1 112.8(16) 2 6
B1 F1 F1 59.0(2) . 3
F1 F1 F1 112.8(16) 53 3
F1 F1 F1 60.001(1) 2 3
F1 F1 F1 68(3) 6 3
B1 F1 F1 54.9(12) . 10
F1 F1 F1 56.1(14) 53 10
F1 F1 F1 56.1(14) 2 10
F1 F1 F1 103.7(16) 6 10
F1 F1 F1 103.7(16) 3 10
F1 B1 F1 118.1(5) . 51
F1 B1 F1 180.0 . 49
F1 B1 F1 61.9(5) 51 49
F1 B1 F1 61.9(5) . 2
F1 B1 F1 118.1(5) 51 2
F1 B1 F1 118.1(5) 49 2
F1 B1 F1 118.1(5) . 50
F1 B1 F1 61.9(5) 51 50
F1 B1 F1 61.9(5) 49 50
F1 B1 F1 180.0(7) 2 50
F1 B1 F1 61.9(5) . 3
F1 B1 F1 180.0(7) 51 3
F1 B1 F1 118.1(5) 49 3
F1 B1 F1 61.9(5) 2 3
F1 B1 F1 118.1(5) 50 3
F1 B1 F1 118.1(5) . 54
F1 B1 F1 70(2) 51 54
F1 B1 F1 61.9(5) 49 54
F1 B1 F1 61.9(5) 2 54
F1 B1 F1 118.1(5) 50 54
F1 B1 F1 110(2) 3 54
F1 B1 F1 118.1(5) . 5
F1 B1 F1 118.1(5) 51 5
F1 B1 F1 61.9(5) 49 5
F1 B1 F1 70(2) 2 5
F1 B1 F1 110(2) 50 5
F1 B1 F1 61.9(5) 3 5
F1 B1 F1 61.9(5) 54 5
F1 B1 F1 61.9(5) . 53
F1 B1 F1 61.9(5) 51 53
F1 B1 F1 118.1(5) 49 53
F1 B1 F1 110(2) 2 53
F1 B1 F1 70(2) 50 53
F1 B1 F1 118.1(5) 3 53
F1 B1 F1 118.1(5) 54 53
F1 B1 F1 180.0(7) 5 53
F1 B1 F1 61.9(5) . 6
F1 B1 F1 110(2) 51 6
F1 B1 F1 118.1(5) 49 6
F1 B1 F1 118.1(5) 2 6
F1 B1 F1 61.9(5) 50 6
F1 B1 F1 70(2) 3 6
F1 B1 F1 180.0(7) 54 6
F1 B1 F1 118.1(5) 5 6
F1 B1 F1 61.9(5) 53 6
F1 B1 F1 110(2) . 58
F1 B1 F1 118.1(5) 51 58
F1 B1 F1 70(2) 49 58
F1 B1 F1 118.1(5) 2 58
F1 B1 F1 61.9(5) 50 58
F1 B1 F1 61.9(5) 3 58
F1 B1 F1 118.1(5) 54 58
F1 B1 F1 61.9(5) 5 58
F1 B1 F1 118.1(5) 53 58
F1 B1 F1 61.9(5) 6 58
F1 B1 F1 70(2) . 10
F1 B1 F1 61.9(5) 51 10
F1 B1 F1 110(2) 49 10
F1 B1 F1 61.9(5) 2 10
F1 B1 F1 118.1(5) 50 10
F1 B1 F1 118.1(5) 3 10
F1 B1 F1 61.9(5) 54 10
F1 B1 F1 118.1(5) 5 10
F1 B1 F1 61.9(5) 53 10
F1 B1 F1 118.1(5) 6 10
F1 B1 F1 180.0(7) 58 10
N1 N1 N1 60.0 30 89_545
N1 N1 N1 90(2) 30 27_554
N1 N1 N1 119.99(3) 89_545 27_554
N1 N1 N1 119.99(3) 30 38_545
N1 N1 N1 90(2) 89_545 38_545
N1 N1 N1 59.999(1) 27_554 38_545
N1 N1 C1 59.998(3) 30 .
N1 N1 C1 59.998(4) 89_545 .
N1 N1 C1 59.998(4) 27_554 .
N1 N1 C1 59.998(4) 38_545 .
N1 N1 C2 68.8(11) 30 .
N1 N1 C2 76.3(10) 89_545 .
N1 N1 C2 143(3) 27_554 .
N1 N1 C2 157(3) 38_545 .
C1 N1 C2 124.1(10) . .
N1 N1 N1 90.2(17) 30 10_655
N1 N1 N1 45.1(12) 89_545 10_655
N1 N1 N1 90.2(17) 27_554 10_655
N1 N1 N1 45.1(12) 38_545 10_655
C1 N1 N1 45.1(12) . 10_655
C2 N1 N1 119.0(15) . 10_655
N1 N1 N1 44.9(12) 30 58
N1 N1 N1 89.8(17) 89_545 58
N1 N1 N1 44.9(12) 27_554 58
N1 N1 N1 89.8(17) 38_545 58
C1 N1 N1 44.9(12) . 58
C2 N1 N1 107.9(14) . 58
N1 N1 N1 90.0 10_655 58

loop_
_geom_bond_atom_site_label_1
_geom_bond_atom_site_label_2
_geom_bond_distance
_geom_bond_site_symmetry_2
C1 N1 1.336(6) 75
C1 N1 1.336(6) 27_554
C1 N1 1.336(6) 86
C1 N1 1.336(6) 38_545
C1 N1 1.336(6) 49_655
C1 N1 1.336(6) 58
C1 N1 1.336(6) 10_655
C1 N1 1.336(6) 41
C1 N1 1.336(6) 89_545
C1 N1 1.336(6) 30
C1 N1 1.336(6) 78_554
C1 N1 1.336(6) .
C2 N1 1.439(8) .
F1 B1 1.282(7) .
F1 F1 1.320(14) 53
F1 F1 1.320(14) 2
F1 F1 1.320(14) 6
F1 F1 1.320(14) 3
F1 F1 1.47(4) 10
N1 N1 1.336(6) 30
N1 N1 1.336(6) 89_545
N1 N1 1.336(6) 27_554
N1 N1 1.336(6) 38_545
N1 N1 1.88(4) 10_655
N1 N1 1.89(4) 58
